data_4506367
loop_
_publ_author_name
'Deng, Zhao-Peng'
'Huo, Li-Hua'
'Zhao, Hui'
'Gao, Shan'

_publ_section_title
;
 A Co-Crystal Strategy to Tune the Supramolecular Patterns and Luminescent
 Properties: Ten Well-Designed Salts Assembled by Arenedisulfonic Acid
 with Diverse Diamines
;
_journal_issue 6
_journal_name_full 'Crystal Growth &amp; Design'
_journal_page_first 3342
_journal_paper_doi 10.1021/cg3004855
_journal_volume 12
_journal_year 2012
_chemical_formula_moiety 'C10 H6 O6 S2, 2(C6 H9 N2)'
_chemical_formula_sum 'C22 H24 N4 O6 S2'
_chemical_formula_weight 504.57
_chemical_name_systematic
; 
 ? 
;
_space_group_IT_number 15
_symmetry_cell_setting monoclinic
_symmetry_space_group_name_Hall '-C 2yc'
_symmetry_space_group_name_H-M 'C 1 2/c 1'
_atom_sites_solution_hydrogens geom
_atom_sites_solution_primary direct
_atom_sites_solution_secondary difmap
_audit_creation_method SHELXL-97
_cell_angle_alpha 90.00
_cell_angle_beta 92.90(3)
_cell_angle_gamma 90.00
_cell_formula_units_Z 4
_cell_length_a 39.141(8)
_cell_length_b 7.2708(15)
_cell_length_c 7.8823(16)
_cell_measurement_reflns_used 6895
_cell_measurement_temperature 295(2)
_cell_measurement_theta_max 27.41
_cell_measurement_theta_min 3.13
_cell_volume 2240.3(8)
_computing_cell_refinement RAPID-AUTO
_computing_data_collection 'RAPID-AUTO (Rigaku Corporation, 1998)'
_computing_data_reduction 'CrystalStructure (Rigaku/MSC and Rigaku Corporation, 2002)'
_computing_molecular_graphics SHELXL-97
_computing_publication_material SHELXL-97
_computing_structure_refinement 'SHELXL-97 (Sheldrick, 1997)'
_computing_structure_solution 'SHELXS-97 (Sheldrick, 1990)'
_diffrn_ambient_temperature 295(2)
_diffrn_detector_area_resol_mean 10.000
_diffrn_measured_fraction_theta_full 0.997
_diffrn_measured_fraction_theta_max 0.997
_diffrn_measurement_device_type 'Rigaku RAXIS-RAPID'
_diffrn_measurement_method \w
_diffrn_radiation_monochromator graphite
_diffrn_radiation_source 'fine-focus sealed tube'
_diffrn_radiation_type MoK\a
_diffrn_radiation_wavelength 0.71073
_diffrn_reflns_av_R_equivalents 0.0387
_diffrn_reflns_av_sigmaI/netI 0.0344
_diffrn_reflns_limit_h_max 50
_diffrn_reflns_limit_h_min -50
_diffrn_reflns_limit_k_max 9
_diffrn_reflns_limit_k_min -9
_diffrn_reflns_limit_l_max 10
_diffrn_reflns_limit_l_min -9
_diffrn_reflns_number 10585
_diffrn_reflns_theta_full 27.43
_diffrn_reflns_theta_max 27.43
_diffrn_reflns_theta_min 3.13
_diffrn_standards_decay_% 0
_diffrn_standards_interval_count 0
_diffrn_standards_interval_time 0
_diffrn_standards_number 0
_exptl_absorpt_coefficient_mu 0.287
_exptl_absorpt_correction_T_max 0.9529
_exptl_absorpt_correction_T_min 0.9344
_exptl_absorpt_correction_type multi-scan
_exptl_absorpt_process_details 'ABSCOR (Higashi, 1995)'
_exptl_crystal_colour colorless
_exptl_crystal_density_diffrn 1.496
_exptl_crystal_density_method 'not measured'
_exptl_crystal_description prism
_exptl_crystal_F_000 1056
_exptl_crystal_size_max 0.24
_exptl_crystal_size_mid 0.19
_exptl_crystal_size_min 0.17
_refine_diff_density_max 0.556
_refine_diff_density_min -0.300
_refine_diff_density_rms 0.073
_refine_ls_extinction_method none
_refine_ls_goodness_of_fit_ref 1.084
_refine_ls_hydrogen_treatment mixed
_refine_ls_matrix_type full
_refine_ls_number_parameters 169
_refine_ls_number_reflns 2551
_refine_ls_number_restraints 9
_refine_ls_restrained_S_all 1.083
_refine_ls_R_factor_all 0.0428
_refine_ls_R_factor_gt 0.0403
_refine_ls_shift/su_max 0.000
_refine_ls_shift/su_mean 0.000
_refine_ls_structure_factor_coef Fsqd
_refine_ls_weighting_details 'calc w=1/[\s^2^(Fo^2^)+(0.0621P)^2^+1.1896P] where P=(Fo^2^+2Fc^2^)/3'
_refine_ls_weighting_scheme calc
_refine_ls_wR_factor_gt 0.1037
_refine_ls_wR_factor_ref 0.1058
_reflns_number_gt 2338
_reflns_number_total 2551
_reflns_threshold_expression >2sigma(I)
_cod_data_source_file cg3004855_si_002.cif
_cod_data_source_block crystal6
_cod_original_sg_symbol_H-M 'C 2/c'
_cod_database_code 4506367

loop_
_symmetry_equiv_pos_as_xyz
'x, y, z'
'-x, y, -z+1/2'
'x+1/2, y+1/2, z'
'-x+1/2, y+1/2, -z+1/2'
'-x, -y, -z'
'x, -y, z-1/2'
'-x+1/2, -y+1/2, -z'
'x+1/2, -y+1/2, z-1/2'

loop_
_atom_site_label
_atom_site_type_symbol
_atom_site_fract_x
_atom_site_fract_y
_atom_site_fract_z
_atom_site_U_iso_or_equiv
_atom_site_adp_type
_atom_site_occupancy
_atom_site_symmetry_multiplicity
_atom_site_calc_flag
_atom_site_refinement_flags
S1 S 0.336523(8) 0.23249(4) 0.44021(4) 0.02507(14) Uani 1 1 d .
O1 O 0.34625(3) 0.36132(14) 0.57844(13) 0.0322(3) Uani 1 1 d .
O2 O 0.34023(3) 0.04238(15) 0.49529(16) 0.0389(3) Uani 1 1 d .
O3 O 0.35360(3) 0.27542(17) 0.28683(15) 0.0386(3) Uani 1 1 d .
N1 N 0.36898(3) 0.30146(17) 0.92376(15) 0.0278(3) Uani 1 1 d D
H1N1 H 0.3602(5) 0.2008(14) 0.957(2) 0.042 Uiso 1 1 d D
H1N2 H 0.3614(4) 0.3922(16) 0.9810(18) 0.042 Uiso 1 1 d D
H1N3 H 0.3630(5) 0.319(2) 0.8188(11) 0.042 Uiso 1 1 d D
N2 N 0.40939(4) 0.0458(3) 0.7490(2) 0.0583(5) Uani 1 1 d D
H2N1 H 0.3885(3) 0.014(3) 0.756(4) 0.087 Uiso 1 1 d D
H2N2 H 0.4212(5) -0.044(3) 0.714(4) 0.087 Uiso 1 1 d D
C1 C 0.24651(4) 0.34976(19) 0.19257(17) 0.0287(3) Uani 1 1 d .
H1 H 0.2397 0.3873 0.0833 0.034 Uiso 1 1 calc R
C2 C 0.28157(4) 0.3232(2) 0.23522(17) 0.0287(3) Uani 1 1 d .
H2 H 0.2977 0.3433 0.1543 0.034 Uiso 1 1 calc R
C3 C 0.29194(3) 0.26805(17) 0.39535(17) 0.0239(3) Uani 1 1 d .
C4 C 0.26772(3) 0.23647(16) 0.52254(17) 0.0229(3) Uani 1 1 d .
C5 C 0.27751(4) 0.17885(18) 0.69057(17) 0.0267(3) Uani 1 1 d .
H5 H 0.3005 0.1605 0.7211 0.032 Uiso 1 1 calc R
C6 C 0.40630(4) 0.29172(19) 0.95391(18) 0.0278(3) Uani 1 1 d .
C7 C 0.42470(4) 0.1600(2) 0.86733(19) 0.0339(3) Uani 1 1 d .
C8 C 0.46031(4) 0.1550(2) 0.9046(2) 0.0446(4) Uani 1 1 d .
H8 H 0.4735 0.0696 0.8495 0.053 Uiso 1 1 calc R
C9 C 0.47592(5) 0.2725(3) 1.0198(3) 0.0515(5) Uani 1 1 d .
H9 H 0.4995 0.2662 1.0411 0.062 Uiso 1 1 calc R
C10 C 0.45704(5) 0.4007(3) 1.1050(3) 0.0545(5) Uani 1 1 d .
H10 H 0.4677 0.4791 1.1845 0.065 Uiso 1 1 calc R
C11 C 0.42193(4) 0.4104(2) 1.0698(2) 0.0417(4) Uani 1 1 d .
H11 H 0.4090 0.4972 1.1246 0.050 Uiso 1 1 calc R

loop_
_atom_site_aniso_label
_atom_site_aniso_U_11
_atom_site_aniso_U_22
_atom_site_aniso_U_33
_atom_site_aniso_U_23
_atom_site_aniso_U_13
_atom_site_aniso_U_12
S1 0.0246(2) 0.0245(2) 0.0261(2) -0.00010(11) 0.00158(14) 0.00079(11)
O1 0.0323(5) 0.0323(5) 0.0316(5) -0.0024(4) -0.0029(4) -0.0037(4)
O2 0.0378(6) 0.0275(5) 0.0515(7) 0.0032(5) 0.0035(5) 0.0070(4)
O3 0.0320(6) 0.0534(7) 0.0310(6) 0.0030(5) 0.0076(5) 0.0006(5)
N1 0.0286(6) 0.0288(6) 0.0262(6) 0.0022(5) 0.0024(5) -0.0006(5)
N2 0.0450(8) 0.0635(10) 0.0666(11) -0.0353(9) 0.0053(8) 0.0014(8)
C1 0.0356(7) 0.0282(7) 0.0219(6) 0.0040(5) -0.0022(5) 0.0016(5)
C2 0.0326(7) 0.0297(6) 0.0243(6) 0.0024(5) 0.0039(5) -0.0010(5)
C3 0.0253(6) 0.0219(6) 0.0242(7) -0.0007(5) -0.0003(5) -0.0005(4)
C4 0.0266(7) 0.0199(6) 0.0219(6) -0.0010(4) -0.0003(5) -0.0003(4)
C5 0.0288(6) 0.0262(6) 0.0246(6) 0.0013(5) -0.0036(5) 0.0015(5)
C6 0.0281(7) 0.0283(6) 0.0269(7) 0.0046(5) 0.0021(5) -0.0010(5)
C7 0.0337(7) 0.0351(7) 0.0333(7) -0.0009(6) 0.0060(6) 0.0007(6)
C8 0.0352(8) 0.0457(9) 0.0535(10) 0.0004(8) 0.0085(7) 0.0071(7)
C9 0.0292(8) 0.0591(11) 0.0655(13) 0.0034(9) -0.0054(8) -0.0009(7)
C10 0.0421(9) 0.0567(11) 0.0630(12) -0.0146(10) -0.0131(9) -0.0061(9)
C11 0.0377(8) 0.0422(8) 0.0449(9) -0.0100(7) -0.0022(7) 0.0002(7)

loop_
_atom_type_symbol
_atom_type_description
_atom_type_scat_dispersion_real
_atom_type_scat_dispersion_imag
_atom_type_scat_source
C C 0.0033 0.0016 'International Tables Vol C Tables 4.2.6.8 and 6.1.1.4'
H H 0.0000 0.0000 'International Tables Vol C Tables 4.2.6.8 and 6.1.1.4'
N N 0.0061 0.0033 'International Tables Vol C Tables 4.2.6.8 and 6.1.1.4'
O O 0.0106 0.0060 'International Tables Vol C Tables 4.2.6.8 and 6.1.1.4'
S S 0.1246 0.1234 'International Tables Vol C Tables 4.2.6.8 and 6.1.1.4'

loop_
_geom_angle_atom_site_label_1
_geom_angle_atom_site_label_2
_geom_angle_atom_site_label_3
_geom_angle
_geom_angle_site_symmetry_1
_geom_angle_site_symmetry_3
O3 S1 O2 114.32(7) . .
O3 S1 O1 111.63(7) . .
O2 S1 O1 111.46(7) . .
O3 S1 C3 107.01(7) . .
O2 S1 C3 106.20(6) . .
O1 S1 C3 105.57(7) . .
C6 N1 H1N1 108.7(12) . .
C6 N1 H1N2 108.7(12) . .
H1N1 N1 H1N2 110.1(12) . .
C6 N1 H1N3 112.4(12) . .
H1N1 N1 H1N3 109.2(12) . .
H1N2 N1 H1N3 107.8(12) . .
C7 N2 H2N1 120.5(18) . .
C7 N2 H2N2 117.4(18) . .
H2N1 N2 H2N2 110.5(16) . .
C5 C1 C2 120.91(13) 7_556 .
C5 C1 H1 119.5 7_556 .
C2 C1 H1 119.5 . .
C3 C2 C1 120.03(13) . .
C3 C2 H2 120.0 . .
C1 C2 H2 120.0 . .
C2 C3 C4 121.17(13) . .
C2 C3 S1 117.90(11) . .
C4 C3 S1 120.92(10) . .
C5 C4 C4 118.97(15) . 7_556
C5 C4 C3 122.83(12) . .
C4 C4 C3 118.20(15) 7_556 .
C1 C5 C4 120.72(13) 7_556 .
C1 C5 H5 119.6 7_556 .
C4 C5 H5 119.6 . .
C11 C6 C7 122.06(14) . .
C11 C6 N1 118.79(13) . .
C7 C6 N1 119.13(13) . .
N2 C7 C6 122.13(14) . .
N2 C7 C8 121.46(15) . .
C6 C7 C8 116.38(15) . .
C9 C8 C7 121.72(16) . .
C9 C8 H8 119.1 . .
C7 C8 H8 119.1 . .
C8 C9 C10 120.75(17) . .
C8 C9 H9 119.6 . .
C10 C9 H9 119.6 . .
C9 C10 C11 118.95(17) . .
C9 C10 H10 120.5 . .
C11 C10 H10 120.5 . .
C6 C11 C10 120.14(16) . .
C6 C11 H11 119.9 . .
C10 C11 H11 119.9 . .

loop_
_geom_bond_atom_site_label_1
_geom_bond_atom_site_label_2
_geom_bond_distance
_geom_bond_site_symmetry_2
S1 O3 1.4449(12) .
S1 O2 1.4538(11) .
S1 O1 1.4722(11) .
S1 C3 1.7819(14) .
N1 C6 1.4696(18) .
N1 H1N1 0.86(2) .
N1 H1N2 0.86(2) .
N1 H1N3 0.86(2) .
N2 C7 1.365(2) .
N2 H2N1 0.86(2) .
N2 H2N2 0.86(2) .
C1 C5 1.365(2) 7_556
C1 C2 1.409(2) .
C1 H1 0.9300 .
C2 C3 1.3663(19) .
C2 H2 0.9300 .
C3 C4 1.4327(19) .
C4 C5 1.4230(18) .
C4 C4 1.428(3) 7_556
C5 C1 1.365(2) 7_556
C5 H5 0.9300 .
C6 C11 1.377(2) .
C6 C7 1.397(2) .
C7 C8 1.411(2) .
C8 C9 1.368(3) .
C8 H8 0.9300 .
C9 C10 1.384(3) .
C9 H9 0.9300 .
C10 C11 1.390(2) .
C10 H10 0.9300 .
C11 H11 0.9300 .

loop_
_geom_hbond_atom_site_label_D
_geom_hbond_atom_site_label_H
_geom_hbond_atom_site_label_A
_geom_hbond_distance_DH
_geom_hbond_distance_HA
_geom_hbond_distance_DA
_geom_hbond_angle_DHA
_geom_hbond_site_symmetry_A
N1 H1N1 O2 0.86(2) 1.964(9) 2.811(2) 171.2(15) 6_556
N1 H1N2 O1 0.86(2) 2.049(9) 2.898(2) 168.8(15) 6_566
N1 H1N3 O1 0.86(2) 1.997(9) 2.854(2) 176.5(17) .
N2 H2N1 O3 0.86(2) 2.53(2) 3.222(2) 139(2) 6_556

loop_
_geom_torsion_atom_site_label_1
_geom_torsion_atom_site_label_2
_geom_torsion_atom_site_label_3
_geom_torsion_atom_site_label_4
_geom_torsion
_geom_torsion_site_symmetry_1
_geom_torsion_site_symmetry_4
C5 C1 C2 C3 0.0(2) 7_556 .
C1 C2 C3 C4 -0.1(2) . .
C1 C2 C3 S1 178.79(10) . .
O3 S1 C3 C2 0.90(13) . .
O2 S1 C3 C2 -121.61(12) . .
O1 S1 C3 C2 119.93(11) . .
O3 S1 C3 C4 179.80(10) . .
O2 S1 C3 C4 57.29(12) . .
O1 S1 C3 C4 -61.17(12) . .
C2 C3 C4 C5 179.95(13) . .
S1 C3 C4 C5 1.09(18) . .
C2 C3 C4 C4 0.2(2) . 7_556
S1 C3 C4 C4 -178.62(11) . 7_556
C4 C4 C5 C1 -0.2(2) 7_556 7_556
C3 C4 C5 C1 -179.90(12) . 7_556
C11 C6 C7 N2 -178.10(17) . .
N1 C6 C7 N2 3.4(2) . .
C11 C6 C7 C8 -0.1(2) . .
N1 C6 C7 C8 -178.64(13) . .
N2 C7 C8 C9 178.20(19) . .
C6 C7 C8 C9 0.2(3) . .
C7 C8 C9 C10 0.4(3) . .
C8 C9 C10 C11 -1.0(3) . .
C7 C6 C11 C10 -0.5(3) . .
N1 C6 C11 C10 177.99(16) . .
C9 C10 C11 C6 1.1(3) . .
